data_4344947
loop_
_publ_author_name
'Stoumpos, Constantinos C.'
'Mao, Lingling'
'Malliakas, Christos D.'
'Kanatzidis, Mercouri G.'

_publ_section_title
;
 Structure-Band Gap Relationships in Hexagonal Polytypes and
 Low-Dimensional Structures of Hybrid Tin Iodide Perovskites.
;
_journal_issue 1
_journal_name_full 'Inorganic chemistry'
_journal_page_first 56
_journal_page_last 73
_journal_paper_doi 10.1021/acs.inorgchem.6b02764
_journal_volume 56
_journal_year 2017
_chemical_formula_moiety ((CH3)2C(H)NH3)3Sn2I7
_chemical_formula_sum 'C9 H30 I7 N3 Sn2'
_chemical_formula_weight 1306.1
_chemical_name_common 'Isopropylammonium Tin Iodide'
_chemical_name_systematic ' ?'
_space_group_IT_number 41
_symmetry_cell_setting orthorhombic
_symmetry_Int_Tables_number 41
_symmetry_space_group_name_Hall 'A -2ab -2ab'
_symmetry_space_group_name_H-M 'A e 2 a'
_cell_angle_alpha 90
_cell_angle_beta 90
_cell_angle_gamma 90
_cell_formula_units_Z 4
_cell_length_a 9.0513(10)
_cell_length_b 9.0440(9)
_cell_length_c 36.226(3)
_cell_measurement_reflns_used 3831
_cell_measurement_temperature 293
_cell_measurement_theta_max 24.32
_cell_measurement_theta_min 2.25
_cell_volume 2965.5(5)
_computing_cell_refinement 'STOE X-AREA'
_computing_data_collection 'STOE X-AREA'
_computing_data_reduction 'STOE X-RED'
_computing_structure_refinement Jana2006
_computing_structure_solution Superflip
_diffrn_ambient_temperature 293
_diffrn_detector 'image plate (34 cm diameter)'
_diffrn_detector_area_resol_mean 6.67
_diffrn_detector_type STOE
_diffrn_measured_fraction_theta_full 0.99
_diffrn_measured_fraction_theta_max 0.99
_diffrn_measurement_details ' 180 frames, detector distance = 100 mm'
_diffrn_measurement_device '2-circle goniometer'
_diffrn_measurement_device_type 'STOE IPDS 2'
_diffrn_measurement_method 'rotation method'
_diffrn_radiation_collimation '0.5 mm diameter, monocapillary'
_diffrn_radiation_monochromator 'plane graphite'
_diffrn_radiation_polarisn_norm 0
_diffrn_radiation_probe x-ray
_diffrn_radiation_type 'Mo K\a'
_diffrn_radiation_wavelength 0.71073
_diffrn_reflns_av_R_equivalents 0.0822
_diffrn_reflns_av_unetI/netI 0.1211
_diffrn_reflns_limit_h_max 12
_diffrn_reflns_limit_h_min -11
_diffrn_reflns_limit_k_max 12
_diffrn_reflns_limit_k_min -12
_diffrn_reflns_limit_l_max 49
_diffrn_reflns_limit_l_min -49
_diffrn_reflns_number 13905
_diffrn_reflns_theta_full 29.22
_diffrn_reflns_theta_max 25.22
_diffrn_reflns_theta_min 2.25
_diffrn_source 'sealed X-ray tube, 12 x 0.4 mm long-fine focus'
_diffrn_source_current 30
_diffrn_source_power 1.20
_diffrn_source_voltage 40
_exptl_absorpt_coefficient_mu 8.972
_exptl_absorpt_correction_T_max 0.5584
_exptl_absorpt_correction_T_min 0.4327
_exptl_absorpt_correction_type integration
_exptl_absorpt_process_details X-SHAPE
_exptl_crystal_colour Red
_exptl_crystal_density_diffrn 2.9255
_exptl_crystal_description 'rectangular plate'
_exptl_crystal_F_000 2264
_exptl_crystal_size_max 0.594
_exptl_crystal_size_mid 0.0404
_exptl_crystal_size_min 0.0395
_refine_diff_density_max 4.46
_refine_diff_density_min -4.20
_refine_ls_abs_structure_details '  1391 of Friedel pairs used in the refinement'
_refine_ls_extinction_method none
_refine_ls_goodness_of_fit_gt 1.91
_refine_ls_goodness_of_fit_ref 1.38
_refine_ls_hydrogen_treatment constr
_refine_ls_number_constraints 46
_refine_ls_number_parameters 65
_refine_ls_number_reflns 4943
_refine_ls_number_restraints 11
_refine_ls_R_factor_all 0.2001
_refine_ls_R_factor_gt 0.0884
_refine_ls_shift/su_max 0.0365
_refine_ls_shift/su_mean 0.0053
_refine_ls_structure_factor_coef Fsqd
_refine_ls_weighting_details w=1/(\s^2^(I)+0.0004I^2^)
_refine_ls_weighting_scheme sigma
_refine_ls_wR_factor_gt 0.1083
_refine_ls_wR_factor_ref 0.1237
_reflns_number_gt 2011
_reflns_number_total 4943
_reflns_threshold_expression I>2\s(I)
_cod_data_source_file ic6b02764_si_011.cif
_cod_data_source_block 6b.IPA3Sn2I7-293K
_cod_depositor_comments
;
The following automatic conversions were performed:

'_diffrn_radiation_probe' value 'X-ray' changed to 'x-ray' according
to
/usr/data/users/saulius/crontab/automatic-downloads/rss-feeds/ACS/lib/dictionaries/cif_core.dic
dictionary named 'cif_core.dic' version 2.4.2 from 2011-04-26.

Automatic conversion script
Id: cif_fix_values 4268 2015-11-12 08:31:59Z antanas 

 Adding full bibliography for 4344944--4344956.cif.
;
_cod_original_cell_volume 2965.4(5)
_cod_original_sg_symbol_Hall 'A -2ac -2ac'
_cod_original_sg_symbol_H-M 'A c 2 a'
_cod_database_code 4344947

loop_
_space_group_symop_id
_space_group_symop_operation_xyz
1 x,y,z
2 -x,y,-z
3 -x+1/2,y,z+1/2
4 x+1/2,y,-z+1/2
5 x,y+1/2,z+1/2
6 -x,y+1/2,-z+1/2
7 -x+1/2,y+1/2,z
8 x+1/2,y+1/2,-z

loop_
_atom_site_label
_atom_site_type_symbol
_atom_site_fract_x
_atom_site_fract_y
_atom_site_fract_z
_atom_site_adp_type
_atom_site_U_iso_or_equiv
_atom_site_site_symmetry_multiplicity
_atom_site_occupancy
_atom_site_calc_flag
Sn1 Sn -0.0032(2) 0.1088(9) 0.09580(3) Uani 0.0828(8) 8 1 d
I1 I -0.2527(9) 0.3588(8) 0.09123(6) Uani 0.1080(11) 8 1 d
I2 I 0.2515(8) 0.3632(8) 0.10447(6) Uani 0.1017(10) 8 1 d
I3 I 0 0.1150(15) 0 Uani 0.165(2) 4 1 d
I4 I -0.0550(3) 0.1067(11) 0.17666(4) Uani 0.193(2) 8 1 d
N1 N -0.016(3) 0.646(3) 0.1560(3) Uiso 0.137(5) 8 1 d
N2 N 0 0.797(7) 0 Uiso 0.32(2) 4 1 d
C3 C -0.111(3) 0.523(4) 0.2107(6) Uiso 0.137(5) 8 1 d
C1 C -0.003(3) 0.637(2) 0.1972(3) Uiso 0.137(5) 8 1 d
C5 C 0.034(9) 0.565(7) 0.0324(6) Uiso 0.32(2) 8 1 d
C2 C 0.149(3) 0.583(5) 0.2063(7) Uiso 0.137(5) 8 1 d
C4 C 0.0572(10) 0.642(7) -0.0037(10) Uiso 0.32(2) 8 0.5 d
H1n1 H -0.075232 0.717894 0.150116 Uiso 0.1639 8 1 d
H2n1 H 0.070343 0.661059 0.146412 Uiso 0.1639 8 1 d
H3n1 H -0.052092 0.562867 0.147536 Uiso 0.1639 8 1 d
H1c3 H -0.19581 0.521493 0.1947 Uiso 0.1639 8 1 d
H2c3 H -0.06518 0.427355 0.210672 Uiso 0.1639 8 1 d
H3c3 H -0.141873 0.547416 0.235311 Uiso 0.1639 8 1 d
H1c1 H -0.021847 0.730937 0.208373 Uiso 0.1639 8 1 d
H1c2 H 0.212891 0.666414 0.210563 Uiso 0.1639 8 1 d
H2c2 H 0.146049 0.522607 0.228022 Uiso 0.1639 8 1 d
H3c2 H 0.187192 0.526055 0.185995 Uiso 0.1639 8 1 d

loop_
_atom_site_aniso_label
_atom_site_aniso_type_symbol
_atom_site_aniso_U_11
_atom_site_aniso_U_22
_atom_site_aniso_U_33
_atom_site_aniso_U_12
_atom_site_aniso_U_13
_atom_site_aniso_U_23
Sn1 Sn 0.0649(13) 0.1002(19) 0.0833(7) 0.0344(16) 0.0081(11) -0.024(2)
I1 I 0.0790(16) 0.089(2) 0.1560(16) 0.0257(12) 0.008(5) 0.003(5)
I2 I 0.0798(15) 0.081(2) 0.1444(16) -0.0105(12) 0.007(5) -0.018(4)
I3 I 0.171(4) 0.221(6) 0.1021(13) 0 0.033(3) 0
I4 I 0.1014(16) 0.413(6) 0.0640(8) 0.048(6) 0.0029(11) -0.007(7)

loop_
_atom_type_symbol
_atom_type_scat_dispersion_real
_atom_type_scat_dispersion_imag
_atom_type_scat_source
C 0.0033 0.0016 'International Tables Vol C tables 4.2.6.8 and 6.1.1.1'
H 0.0000 0.0000 'International Tables Vol C tables 4.2.6.8 and 6.1.1.1'
I -0.4742 1.8119 'International Tables Vol C tables 4.2.6.8 and 6.1.1.1'
N 0.0061 0.0033 'International Tables Vol C tables 4.2.6.8 and 6.1.1.1'
Sn -0.6537 1.4246 'International Tables Vol C tables 4.2.6.8 and 6.1.1.1'

loop_
_geom_angle_atom_site_label_1
_geom_angle_atom_site_label_2
_geom_angle_atom_site_label_3
_geom_angle_site_symmetry_1
_geom_angle_site_symmetry_3
_geom_angle
I1 Sn1 I1 . 7_445 90.5(2)
I1 Sn1 I2 . . 90.3(3)
I1 Sn1 I2 . 7_545 177.22(11)
I1 Sn1 I3 . . 86.72(19)
I1 Sn1 I4 . . 86.79(19)
I1 Sn1 I2 7_445 . 177.39(11)
I1 Sn1 I2 7_445 7_545 90.4(3)
I1 Sn1 I3 7_445 . 87.99(19)
I1 Sn1 I4 7_445 . 86.37(19)
I2 Sn1 I2 . 7_545 88.69(19)
I2 Sn1 I3 . . 94.5(2)
I2 Sn1 I4 . . 91.20(19)
I2 Sn1 I3 7_545 . 95.94(19)
I2 Sn1 I4 7_545 . 90.64(19)
I3 Sn1 I4 . . 171.37(10)
Sn1 I1 Sn1 . 7_455 174.01(9)
Sn1 I1 N1 . . 92.8(4)
Sn1 I1 N1 . 7_445 89.9(4)
Sn1 I1 N2 . 7_445 109.7(7)
Sn1 I1 N1 7_455 . 83.2(4)
Sn1 I1 N1 7_455 7_445 86.8(4)
Sn1 I1 N2 7_455 7_445 75.8(7)
N1 I1 N1 . 7_445 105.2(4)
N1 I1 N2 . 7_445 147.9(9)
N1 I1 N2 7_445 7_445 97.7(6)
Sn1 I2 Sn1 . 7_555 168.83(9)
Sn1 I2 N1 . . 93.8(4)
Sn1 I2 N1 . 7_545 97.7(4)
Sn1 I2 N1 7_555 . 92.0(4)
Sn1 I2 N1 7_555 7_545 87.5(4)
N1 I2 N1 . 7_545 120.7(4)
Sn1 I3 Sn1 . 2_555 178.2(5)
Sn1 I3 N2 . 1_545 89.1(3)
Sn1 I3 N2 2_555 1_545 89.1(3)
Sn1 I4 N1 . 1_545 79.6(3)
Sn1 I4 N1 . 7_445 88.14(19)
N1 I4 N1 1_545 7_445 97.7(5)
I1 N1 I1 . 7_455 70.8(3)
I1 N1 I2 . . 69.1(4)
I1 N1 I2 . 7_555 113.2(3)
I1 N1 I4 . 1_565 132.7(6)
I1 N1 I4 . 7_455 62.7(4)
I1 N1 C1 . . 125.2(14)
I1 N1 I2 7_455 . 112.5(3)
I1 N1 I2 7_455 7_555 76.3(4)
I1 N1 I4 7_455 1_565 63.4(4)
I1 N1 I4 7_455 7_455 67.2(4)
I1 N1 C1 7_455 . 135.0(15)
I2 N1 I2 . 7_555 72.8(4)
I2 N1 I4 . 1_565 139.5(6)
I2 N1 I4 . 7_455 128.8(7)
I2 N1 C1 . . 112.5(14)
I2 N1 I4 7_555 1_565 67.2(4)
I2 N1 I4 7_555 7_455 142.5(7)
I2 N1 C1 7_555 . 119.3(14)
I4 N1 I4 1_565 7_455 88.5(5)
I4 N1 C1 1_565 . 83.4(12)
I4 N1 C1 7_455 . 83.4(13)
I1 N2 I1 7_455 8_555 164.1(18)
I1 N2 I3 7_455 1_565 82.0(9)
I1 N2 C4 7_455 . 113(2)
I1 N2 C4 7_455 2_555 82.2(13)
I1 N2 I3 8_555 1_565 82.0(9)
I1 N2 C4 8_555 . 82.2(13)
I1 N2 C4 8_555 2_555 113(2)
I3 N2 C4 1_565 . 159.1(13)
I3 N2 C4 1_565 2_555 159.1(13)
C4 N2 C4 . 2_555 42(2)
N1 C1 C3 . . 108.0(17)
N1 C1 C2 . . 108.0(18)
C3 C1 C2 . . 108(2)
C4 C5 C4 . 2_555 41.8(15)
N2 C4 C5 . . 108(3)
N2 C4 C5 . 2_555 108(3)
C5 C4 C5 . 2_555 108(4)

loop_
_geom_bond_atom_site_label_1
_geom_bond_atom_site_label_2
_geom_bond_site_symmetry_2
_geom_bond_distance
Sn1 I1 . 3.200(10)
Sn1 I1 7_445 3.166(10)
Sn1 I2 . 3.271(9)
Sn1 I2 7_545 3.198(9)
Sn1 I3 . 3.4708(13)
Sn1 I4 . 2.967(2)
I1 N1 . 4.10(2)
I1 N1 7_445 3.69(2)
I1 N2 7_445 4.031(10)
I2 N1 . 3.99(2)
I2 N1 7_545 3.62(2)
I3 N2 1_545 2.88(6)
I4 N1 1_545 4.25(3)
I4 N1 7_445 3.97(2)
N1 C1 . 1.500(16)
N2 C4 . 1.50(8)
N2 C4 2_555 1.50(8)
C3 C1 . 1.50(4)
C1 C2 . 1.50(3)
C5 C4 . 1.50(6)
C5 C4 2_555 1.50(7)

loop_
_twin_individual_id
_twin_individual_mass_fraction_refined
_twin_individual_twin_matrix_11
_twin_individual_twin_matrix_12
_twin_individual_twin_matrix_13
_twin_individual_twin_matrix_21
_twin_individual_twin_matrix_22
_twin_individual_twin_matrix_23
_twin_individual_twin_matrix_31
_twin_individual_twin_matrix_32
_twin_individual_twin_matrix_33
1 0.1(2) 1 0 0 0 1 0 0 0 1
2 0.605(5) 0 -1 0 -1 0 0 0 0 -1
3 0.3(2) -1 0 0 0 -1 0 0 0 1

loop_
_restr_distance_atom_site_label_1
_restr_distance_atom_site_label_2
_restr_distance_target
_restr_distance_target_weight_param
N1 C1 1.5 0.001
C1 C2 1.5 0.001
C1 C3 1.5 0.001
N2 C4 1.5 0.001
C4 C5 1.5 0.001

loop_
_restr_angle_atom_site_label_1
_restr_angle_atom_site_label_2
_restr_angle_atom_site_label_3
_restr_angle_site_symmetry_3
_restr_angle_target
_restr_angle_target_weight_param
N1 C1 C2 . 108 0.01
N1 C1 C3 . 108 0.01
C2 C1 C3 . 108 0.01
N2 C4 C5 . 108 0.01
N2 C4 C5 2_555 108 0.01
C5 C4 C5 2_555 108 0.01
